data_7234147
loop_
_publ_author_name
'Xiaolin Zhu'
'Hai Huang'
'Rui Liu'
'Xiaodong Jin'
'Yuhao Li'
'Danfeng Wang'
'Qiang Wang'
'Hongjun Zhu'

_publ_section_title
;
 Aza-boron-diquinomethene complexes bearing N-aryl chromophores:
 synthesis, crystal structures, tunable photophysics, the protonation
 effect and their application as pH sensors
;
_journal_name_full 'Journal of Materials Chemistry C'
_journal_page_first 3774
_journal_page_last 3782
_journal_paper_doi 10.1039/C4TC02955K
_journal_volume 3
_journal_year 2015
_chemical_formula_sum 'C42 H26 B F2 N5 S2'
_chemical_formula_weight 713.610
_space_group_IT_number 2
_space_group_name_Hall '-P 1'
_space_group_name_H-M_alt 'P -1'
_symmetry_Int_Tables_number 2
_symmetry_space_group_name_Hall '-P 1'
_symmetry_space_group_name_H-M 'P -1'
_cell_angle_alpha 100.053(14)
_cell_angle_beta 95.703(13)
_cell_angle_gamma 95.546(12)
_cell_formula_units_Z 2
_cell_length_a 8.2448(13)
_cell_length_b 13.187(2)
_cell_length_c 19.061(3)
_cell_volume 2016.7(6)
_refine_ls_R_factor_all 0.169
_cod_data_source_file J-Mater-Chem-C-2015-3-3774.cif
_cod_data_source_block 1-sr
_cod_original_sg_symbol_Hall -P_1
_cod_database_code 7234147

loop_
_symmetry_equiv_pos_site_id
_symmetry_equiv_pos_as_xyz
1 x,y,z
2 -x,-y,-z

loop_
_atom_site_aniso_label
_atom_site_aniso_U_11
_atom_site_aniso_U_22
_atom_site_aniso_U_33
_atom_site_aniso_U_12
_atom_site_aniso_U_13
_atom_site_aniso_U_23
S1 0.0872(13) 0.144(2) 0.0741(14) -0.0106(14) 0.0414(11) -0.0064(13)
S2 0.10800 0.14900 0.09000 0.07700 0.02900 -0.00600
F2 0.066(2) 0.053(2) 0.067(2) -0.0135(17) 0.0271(18) -0.0021(17)
F1 0.075(2) 0.063(2) 0.064(2) 0.0238(18) 0.0175(19) 0.0209(18)
N2 0.053(3) 0.044(3) 0.052(3) 0.004(2) 0.014(2) 0.009(2)
N3 0.061(3) 0.047(3) 0.055(3) 0.005(2) 0.017(3) 0.009(2)
N4 0.051(3) 0.050(3) 0.054(3) 0.003(2) 0.016(2) 0.004(2)
C21 0.048(3) 0.053(4) 0.059(4) -0.007(3) 0.009(3) 0.002(3)
C16 0.050(3) 0.060(4) 0.045(4) 0.000(3) 0.009(3) 0.006(3)
N5 0.074(4) 0.064(3) 0.058(3) 0.016(3) 0.023(3) 0.006(3)
C13 0.051(3) 0.062(4) 0.049(4) 0.005(3) 0.016(3) 0.005(3)
C22 0.050(3) 0.048(3) 0.063(4) 0.007(3) 0.009(3) 0.025(3)
N1 0.059(3) 0.073(4) 0.055(3) 0.005(3) 0.024(3) 0.012(3)
C23 0.055(4) 0.054(4) 0.083(5) 0.002(3) 0.017(3) 0.016(4)
C17 0.052(3) 0.051(4) 0.044(3) 0.005(3) 0.009(3) 0.005(3)
C15 0.060(4) 0.056(4) 0.057(4) 0.014(3) 0.016(3) 0.006(3)
C7 0.054(4) 0.048(4) 0.074(5) 0.017(3) 0.021(3) 0.015(3)
C28 0.084(5) 0.053(4) 0.077(5) 0.011(3) 0.041(4) 0.007(3)
C30 0.060(4) 0.070(4) 0.062(4) 0.006(3) 0.021(3) 0.017(3)
C18 0.058(4) 0.054(4) 0.064(4) 0.006(3) 0.010(3) 0.001(3)
C19 0.065(4) 0.049(4) 0.053(4) 0.007(3) 0.012(3) -0.004(3)
C27 0.066(4) 0.053(4) 0.066(4) 0.008(3) 0.030(3) 0.021(3)
C29 0.066(4) 0.067(4) 0.065(4) 0.010(3) 0.026(3) 0.008(4)
C26 0.043(3) 0.051(4) 0.068(4) -0.002(3) 0.010(3) 0.005(3)
C31 0.066(4) 0.050(4) 0.087(5) 0.012(3) 0.034(4) 0.025(4)
C20 0.063(4) 0.047(4) 0.070(5) -0.001(3) 0.014(3) 0.006(3)
C24 0.072(4) 0.059(4) 0.083(5) 0.001(3) 0.041(4) 0.022(4)
C25 0.051(3) 0.060(4) 0.055(4) 0.005(3) 0.019(3) 0.014(3)
C1 0.067(4) 0.069(4) 0.054(4) 0.008(3) 0.016(3) 0.007(3)
C42 0.077(5) 0.076(5) 0.065(5) 0.008(4) 0.018(4) 0.028(4)
C8 0.058(4) 0.066(4) 0.069(5) 0.018(3) 0.012(3) 0.021(4)
C6 0.068(4) 0.064(4) 0.048(4) 0.004(3) 0.009(3) 0.003(3)
C14 0.073(4) 0.062(4) 0.063(4) 0.005(3) 0.017(4) 0.018(3)
C12 0.064(4) 0.053(4) 0.090(5) 0.004(3) 0.030(4) 0.009(4)
B1 0.053(4) 0.057(4) 0.047(4) 0.000(3) 0.018(3) 0.012(3)
C10 0.067(4) 0.057(4) 0.119(7) 0.013(4) 0.014(5) 0.033(5)
C5 0.063(4) 0.084(5) 0.061(5) 0.014(4) 0.006(4) 0.014(4)
C32 0.072(5) 0.067(5) 0.075(5) 0.013(4) 0.013(4) 0.009(4)
C36 0.081(5) 0.070(5) 0.081(5) 0.026(4) 0.035(4) 0.022(4)
C37 0.095(5) 0.101(6) 0.054(5) 0.008(5) 0.013(4) -0.001(4)
C2 0.113(7) 0.100(6) 0.060(5) 0.018(5) 0.020(5) 0.007(4)
C11 0.077(5) 0.070(5) 0.090(6) -0.001(4) 0.039(4) 0.019(4)
C41 0.082(5) 0.100(6) 0.079(6) 0.007(5) 0.032(4) 0.016(5)
C9 0.070(4) 0.066(5) 0.082(5) 0.009(4) 0.001(4) 0.016(4)
C35 0.082(6) 0.068(5) 0.137(8) 0.029(4) 0.045(6) 0.017(5)
C40 0.086(6) 0.147(9) 0.077(6) -0.009(6) -0.007(5) 0.005(6)
C33 0.077(5) 0.101(7) 0.107(7) 0.013(5) 0.012(5) 0.020(6)
C3 0.101(7) 0.155(9) 0.075(6) 0.014(7) -0.001(5) 0.005(6)
C38 0.125(8) 0.119(8) 0.094(7) 0.041(7) 0.005(6) -0.002(6)
C4 0.094(6) 0.096(6) 0.094(7) 0.023(5) 0.006(5) 0.007(5)
C34 0.076(5) 0.076(6) 0.140(9) 0.008(4) 0.021(6) 0.040(6)
C39 0.138(9) 0.15(1) 0.080(7) -0.013(8) 0.015(7) -0.030(6)

loop_
_atom_site_label
_atom_site_type_symbol
_atom_site_fract_x
_atom_site_fract_y
_atom_site_fract_z
_atom_site_occupancy
_atom_site_symmetry_multiplicity
_atom_site_Wyckoff_symbol
_atom_site_calc_flag
_atom_site_thermal_displace_type
_atom_site_U_iso_or_equiv
S1 S 1.2218(3) 0.1286(2) 0.1157(1) 1.000 2 i d Uani 0.1043(8)
S2 S 0.1920(3) 0.5920(2) 0.9131(1) 1.000 2 i d Uani 0.11400
F2 F 0.8396(4) 0.2560(2) 0.5724(2) 1.000 2 i d Uani 0.0637(10)
F1 F 0.5883(4) 0.2330(3) 0.5081(2) 1.000 2 i d Uani 0.0645(9)
N2 N 0.7486(5) 0.0884(4) 0.4987(3) 1.000 2 i d Uani 0.0493(12)
N3 N 0.6636(6) -0.0226(4) 0.5772(3) 1.000 2 i d Uani 0.0539(13)
N4 N 0.6201(5) 0.1557(4) 0.6120(3) 1.000 2 i d Uani 0.0516(12)
C21 C 0.7282(7) -0.0039(5) 0.5168(3) 1.000 2 i d Uani 0.0552(16)
C16 C 0.8211(7) 0.1004(5) 0.4363(3) 1.000 2 i d Uani 0.0525(15)
N5 N 0.3537(7) 0.4524(4) 0.8036(3) 1.000 2 i d Uani 0.0645(14)
C13 C 0.9718(7) 0.1197(5) 0.3142(3) 1.000 2 i d Uani 0.0538(15)
C22 C 0.6102(7) 0.0550(5) 0.6220(3) 1.000 2 i d Uani 0.0515(15)
N1 N 1.0492(6) 0.1300(4) 0.2502(3) 1.000 2 i d Uani 0.0612(14)
C23 C 0.5356(7) 0.0274(5) 0.6810(4) 1.000 2 i d Uani 0.0631(18)
H23 H 0.5302 -0.0408 0.6880 1.000 2 i calc Uiso 0.07600
C17 C 0.8821(7) 0.0138(4) 0.3963(3) 1.000 2 i d Uani 0.0493(14)
C15 C 0.8423(7) 0.1969(5) 0.4143(3) 1.000 2 i d Uani 0.0574(16)
H15 H 0.8064 0.2551 0.4405 1.000 2 i calc Uiso 0.06900
C7 C 1.2086(7) 0.1851(4) 0.2600(4) 1.000 2 i d Uani 0.0564(16)
C28 C 0.5059(8) 0.4030(5) 0.6992(4) 1.000 2 i d Uani 0.069(2)
H28 H 0.5151 0.4718 0.6935 1.000 2 i calc Uiso 0.08300
C30 C 0.4160(7) 0.2763(5) 0.7640(4) 1.000 2 i d Uani 0.0627(17)
H30 H 0.3634 0.2572 0.8015 1.000 2 i calc Uiso 0.07500
C18 C 0.9541(7) 0.0266(5) 0.3337(3) 1.000 2 i d Uani 0.0597(16)
H18 H 0.9896 -0.0302 0.3057 1.000 2 i calc Uiso 0.07200
C19 C 0.8580(7) -0.0816(5) 0.4179(3) 1.000 2 i d Uani 0.0572(16)
H19 H 0.8962 -0.1390 0.3918 1.000 2 i calc Uiso 0.06900
C27 C 0.5697(7) 0.3329(5) 0.6530(3) 1.000 2 i d Uani 0.0588(16)
H27 H 0.6236 0.3539 0.6164 1.000 2 i calc Uiso 0.07100
C29 C 0.4258(8) 0.3751(5) 0.7559(4) 1.000 2 i d Uani 0.0648(18)
C26 C 0.5555(7) 0.2294(5) 0.6597(3) 1.000 2 i d Uani 0.0553(16)
C31 C 0.2099(8) 0.4875(5) 0.7776(4) 1.000 2 i d Uani 0.0642(18)
C20 C 0.7824(7) -0.0926(5) 0.4744(4) 1.000 2 i d Uani 0.0609(17)
H20 H 0.7643 -0.1576 0.4868 1.000 2 i calc Uiso 0.07300
C24 C 0.4742(8) 0.0964(5) 0.7259(4) 1.000 2 i d Uani 0.0687(19)
H24 H 0.4244 0.0758 0.7636 1.000 2 i calc Uiso 0.08200
C25 C 0.4819(7) 0.2004(5) 0.7182(3) 1.000 2 i d Uani 0.0539(15)
C1 C 1.0065(8) 0.1195(5) 0.1187(4) 1.000 2 i d Uani 0.0635(17)
C42 C 0.4598(9) 0.5098(6) 0.8631(4) 1.000 2 i d Uani 0.0702(19)
C8 C 1.2902(8) 0.2243(5) 0.3297(4) 1.000 2 i d Uani 0.0621(17)
H8 H 1.2404 0.2125 0.3697 1.000 2 i calc Uiso 0.07500
C6 C 0.9465(8) 0.1155(5) 0.1849(3) 1.000 2 i d Uani 0.0611(17)
C14 C 0.9156(8) 0.2037(5) 0.3547(4) 1.000 2 i d Uani 0.0645(18)
H14 H 0.9287 0.2676 0.3403 1.000 2 i calc Uiso 0.07700
C12 C 1.2910(8) 0.1983(5) 0.1998(4) 1.000 2 i d Uani 0.0685(19)
B1 B 0.7009(8) 0.1884(6) 0.5479(4) 1.000 2 i d Uani 0.0519(18)
C10 C 1.5189(9) 0.2982(5) 0.2803(5) 1.000 2 i d Uani 0.078(2)
H10 H 1.6195 0.3392 0.2869 1.000 2 i calc Uiso 0.09400
C5 C 0.7765(8) 0.0955(5) 0.1839(4) 1.000 2 i d Uani 0.0693(19)
H5 H 0.7299 0.0944 0.2262 1.000 2 i calc Uiso 0.08300
C32 C 0.1340(9) 0.4504(5) 0.7074(4) 1.000 2 i d Uani 0.0709(19)
H32 H 0.1810 0.4020 0.6765 1.000 2 i calc Uiso 0.08500
C36 C 0.1314(9) 0.5587(5) 0.8212(4) 1.000 2 i d Uani 0.074(2)
C37 C 0.3989(10) 0.5816(6) 0.9154(4) 1.000 2 i d Uani 0.085(2)
C2 C 0.9056(12) 0.1020(6) 0.0569(4) 1.000 2 i d Uani 0.091(2)
H2 H 0.9502 0.1054 0.0143 1.000 2 i calc Uiso 0.10900
C11 C 1.4449(9) 0.2558(5) 0.2119(5) 1.000 2 i d Uani 0.077(2)
H11 H 1.4995 0.2660 0.1728 1.000 2 i calc Uiso 0.09300
C41 C 0.6306(9) 0.4936(6) 0.8737(4) 1.000 2 i d Uani 0.086(2)
H41 H 0.6740 0.4459 0.8409 1.000 2 i calc Uiso 0.10300
C9 C 1.4429(9) 0.2796(5) 0.3384(4) 1.000 2 i d Uani 0.0727(19)
H9 H 1.4958 0.3050 0.3844 1.000 2 i calc Uiso 0.08700
C35 C -0.0084(10) 0.5952(6) 0.7949(6) 1.000 2 i d Uani 0.092(3)
H35 H -0.0550 0.6455 0.8244 1.000 2 i calc Uiso 0.11100
C40 C 0.7285(11) 0.5503(8) 0.9337(5) 1.000 2 i d Uani 0.108(3)
H40 H 0.8384 0.5403 0.9418 1.000 2 i calc Uiso 0.12900
C33 C -0.0075(10) 0.4849(7) 0.6845(5) 1.000 2 i d Uani 0.095(3)
H33 H -0.0570 0.4564 0.6384 1.000 2 i calc Uiso 0.11400
C3 C 0.7400(12) 0.0795(8) 0.0545(5) 1.000 2 i d Uani 0.113(3)
H3 H 0.6723 0.0663 0.0111 1.000 2 i calc Uiso 0.13600
C38 C 0.5012(14) 0.6355(8) 0.9708(5) 1.000 2 i d Uani 0.114(3)
H38 H 0.4608 0.6846 1.0036 1.000 2 i calc Uiso 0.13700
C4 C 0.6771(11) 0.0772(6) 0.1173(5) 1.000 2 i d Uani 0.095(3)
H4 H 0.5642 0.0629 0.1165 1.000 2 i calc Uiso 0.11400
C34 C -0.0823(10) 0.5583(6) 0.7244(6) 1.000 2 i d Uani 0.094(3)
H34 H -0.1767 0.5826 0.7060 1.000 2 i calc Uiso 0.11300
C39 C 0.6629(15) 0.6214(9) 0.9812(5) 1.000 2 i d Uani 0.131(4)
H39 H 0.7296 0.6603 1.0209 1.000 2 i calc Uiso 0.15700

loop_
_atom_type_symbol
_atom_type_radius_bond
S 1.200
F 1.200
N 1.200
C 1.200
H 1.200
B 1.200

loop_
_geom_angle_atom_site_label_1
_geom_angle_atom_site_label_2
_geom_angle_atom_site_label_3
_geom_angle_site_symmetry_1
_geom_angle_site_symmetry_2
_geom_angle_site_symmetry_3
_geom_angle
_geom_angle_publ_flag
C12 S1 C1 . . . 100.6(3) no
C36 S2 C37 . . . 100.5(4) no
C21 N2 C16 . . . 120.0(5) no
C21 N2 B1 . . . 121.4(5) no
C16 N2 B1 . . . 118.5(5) no
C22 N3 C21 . . . 120.5(5) no
C22 N4 C26 . . . 119.5(5) no
C22 N4 B1 . . . 120.9(5) no
C26 N4 B1 . . . 119.7(5) no
N2 C21 N3 . . . 124.3(5) no
N2 C21 C20 . . . 120.9(6) no
N3 C21 C20 . . . 114.8(6) no
N2 C16 C15 . . . 121.9(5) no
N2 C16 C17 . . . 119.1(5) no
C15 C16 C17 . . . 118.9(5) no
C31 N5 C42 . . . 122.3(6) no
C31 N5 C29 . . . 118.4(6) no
C42 N5 C29 . . . 116.1(6) no
C18 C13 C14 . . . 119.9(6) no
C18 C13 N1 . . . 119.0(5) no
C14 C13 N1 . . . 121.1(6) no
N3 C22 N4 . . . 123.7(5) no
N3 C22 C23 . . . 116.7(5) no
N4 C22 C23 . . . 119.6(6) no
C6 N1 C7 . . . 122.1(5) no
C6 N1 C13 . . . 117.4(5) no
C7 N1 C13 . . . 117.3(5) no
C24 C23 C22 . . . 121.2(6) no
C24 C23 H23 . . . 119.40 no
C22 C23 H23 . . . 119.40 no
C19 C17 C18 . . . 122.9(5) no
C19 C17 C16 . . . 118.3(5) no
C18 C17 C16 . . . 118.7(6) no
C14 C15 C16 . . . 119.0(6) no
C14 C15 H15 . . . 120.50 no
C16 C15 H15 . . . 120.50 no
C8 C7 N1 . . . 120.7(5) no
C8 C7 C12 . . . 119.0(6) no
N1 C7 C12 . . . 120.3(6) no
C27 C28 C29 . . . 121.9(6) no
C27 C28 H28 . . . 119.10 no
C29 C28 H28 . . . 119.10 no
C29 C30 C25 . . . 122.4(6) no
C29 C30 H30 . . . 118.80 no
C25 C30 H30 . . . 118.80 no
C13 C18 C17 . . . 120.7(6) no
C13 C18 H18 . . . 119.60 no
C17 C18 H18 . . . 119.60 no
C20 C19 C17 . . . 121.7(6) no
C20 C19 H19 . . . 119.20 no
C17 C19 H19 . . . 119.20 no
C28 C27 C26 . . . 120.3(6) no
C28 C27 H27 . . . 119.90 no
C26 C27 H27 . . . 119.90 no
C30 C29 C28 . . . 118.3(6) no
C30 C29 N5 . . . 121.4(6) no
C28 C29 N5 . . . 120.4(6) no
C27 C26 N4 . . . 121.0(5) no
C27 C26 C25 . . . 118.8(6) no
N4 C26 C25 . . . 120.1(5) no
C36 C31 N5 . . . 121.2(7) no
C36 C31 C32 . . . 117.0(7) no
N5 C31 C32 . . . 121.8(6) no
C19 C20 C21 . . . 119.8(6) no
C19 C20 H20 . . . 120.10 no
C21 C20 H20 . . . 120.10 no
C23 C24 C25 . . . 121.4(6) no
C23 C24 H24 . . . 119.30 no
C25 C24 H24 . . . 119.30 no
C30 C25 C26 . . . 118.3(6) no
C30 C25 C24 . . . 123.4(6) no
C26 C25 C24 . . . 118.3(6) no
C2 C1 C6 . . . 121.6(7) no
C2 C1 S1 . . . 119.1(6) no
C6 C1 S1 . . . 118.6(5) no
N5 C42 C37 . . . 120.5(7) no
N5 C42 C41 . . . 121.0(7) no
C37 C42 C41 . . . 118.4(7) no
C9 C8 C7 . . . 120.1(6) no
C9 C8 H8 . . . 120.00 no
C7 C8 H8 . . . 120.00 no
C5 C6 N1 . . . 120.0(6) no
C5 C6 C1 . . . 117.0(6) no
N1 C6 C1 . . . 123.0(6) no
C15 C14 C13 . . . 122.7(6) no
C15 C14 H14 . . . 118.60 no
C13 C14 H14 . . . 118.60 no
C11 C12 C7 . . . 118.3(7) no
C11 C12 S1 . . . 119.4(5) no
C7 C12 S1 . . . 121.5(5) no
F2 B1 F1 . . . 111.0(5) no
F2 B1 N4 . . . 110.2(5) no
F1 B1 N4 . . . 108.6(5) no
F2 B1 N2 . . . 109.1(5) no
F1 B1 N2 . . . 108.8(5) no
N4 B1 N2 . . . 109.1(5) no
C9 C10 C11 . . . 119.6(7) no
C9 C10 H10 . . . 120.20 no
C11 C10 H10 . . . 120.20 no
C6 C5 C4 . . . 118.7(7) no
C6 C5 H5 . . . 120.70 no
C4 C5 H5 . . . 120.70 no
C33 C32 C31 . . . 120.0(7) no
C33 C32 H32 . . . 120.00 no
C31 C32 H32 . . . 120.00 no
C31 C36 C35 . . . 121.1(8) no
C31 C36 S2 . . . 121.0(6) no
C35 C36 S2 . . . 117.4(6) no
C38 C37 C42 . . . 119.5(8) no
C38 C37 S2 . . . 119.2(7) no
C42 C37 S2 . . . 121.0(6) no
C3 C2 C1 . . . 122.3(8) no
C3 C2 H2 . . . 118.90 no
C1 C2 H2 . . . 118.90 no
C10 C11 C12 . . . 121.8(7) no
C10 C11 H11 . . . 119.10 no
C12 C11 H11 . . . 119.10 no
C40 C41 C42 . . . 118.8(8) no
C40 C41 H41 . . . 120.60 no
C42 C41 H41 . . . 120.60 no
C10 C9 C8 . . . 121.1(7) no
C10 C9 H9 . . . 119.50 no
C8 C9 H9 . . . 119.50 no
C34 C35 C36 . . . 121.3(8) no
C34 C35 H35 . . . 119.30 no
C36 C35 H35 . . . 119.30 no
C41 C40 C39 . . . 119.9(9) no
C41 C40 H40 . . . 120.10 no
C39 C40 H40 . . . 120.10 no
C34 C33 C32 . . . 124.5(9) no
C34 C33 H33 . . . 117.80 no
C32 C33 H33 . . . 117.80 no
C2 C3 C4 . . . 117.9(9) no
C2 C3 H3 . . . 121.10 no
C4 C3 H3 . . . 121.10 no
C37 C38 C39 . . . 122.6(9) no
C37 C38 H38 . . . 118.70 no
C39 C38 H38 . . . 118.70 no
C3 C4 C5 . . . 122.5(8) no
C3 C4 H4 . . . 118.80 no
C5 C4 H4 . . . 118.80 no
C33 C34 C35 . . . 116.0(9) no
C33 C34 H34 . . . 122.00 no
C35 C34 H34 . . . 122.00 no
C38 C39 C40 . . . 120.7(9) no
C38 C39 H39 . . . 119.60 no
C40 C39 H39 . . . 119.60 no

loop_
_geom_bond_atom_site_label_1
_geom_bond_atom_site_label_2
_geom_bond_site_symmetry_1
_geom_bond_site_symmetry_2
_geom_bond_distance
_geom_bond_publ_flag
S1 C12 . . 1.716(7) no
S1 C1 . . 1.775(7) no
S2 C36 . . 1.739(8) no
S2 C37 . . 1.722(8) no
F2 B1 . . 1.368(7) no
F1 B1 . . 1.380(8) no
N2 C21 . . 1.322(7) no
N2 C16 . . 1.409(7) no
N2 B1 . . 1.585(8) no
N3 C22 . . 1.352(7) no
N3 C21 . . 1.365(7) no
N4 C22 . . 1.370(7) no
N4 C26 . . 1.394(7) no
N4 B1 . . 1.554(8) no
C21 C20 . . 1.436(8) no
C16 C15 . . 1.409(8) no
C16 C17 . . 1.422(8) no
N5 C31 . . 1.391(9) no
N5 C42 . . 1.415(9) no
N5 C29 . . 1.455(7) no
C13 C18 . . 1.342(8) no
C13 C14 . . 1.382(8) no
C13 N1 . . 1.453(7) no
C22 C23 . . 1.418(8) no
N1 C6 . . 1.406(8) no
N1 C7 . . 1.417(7) no
C23 C24 . . 1.311(8) no
C23 H23 . . 0.9300 no
C17 C19 . . 1.394(8) no
C17 C18 . . 1.413(8) no
C15 C14 . . 1.352(8) no
C15 H15 . . 0.9300 no
C7 C8 . . 1.415(9) no
C7 C12 . . 1.418(8) no
C28 C27 . . 1.344(8) no
C28 C29 . . 1.405(8) no
C28 H28 . . 0.9300 no
C30 C29 . . 1.335(8) no
C30 C25 . . 1.398(8) no
C30 H30 . . 0.9300 no
C18 H18 . . 0.9300 no
C19 C20 . . 1.320(8) no
C19 H19 . . 0.9300 no
C27 C26 . . 1.388(8) no
C27 H27 . . 0.9300 no
C26 C25 . . 1.414(8) no
C31 C36 . . 1.395(8) no
C31 C32 . . 1.403(10) no
C20 H20 . . 0.9300 no
C24 C25 . . 1.400(8) no
C24 H24 . . 0.9300 no
C1 C2 . . 1.345(10) no
C1 C6 . . 1.408(8) no
C42 C37 . . 1.416(9) no
C42 C41 . . 1.444(10) no
C8 C9 . . 1.372(8) no
C8 H8 . . 0.9300 no
C6 C5 . . 1.399(8) no
C14 H14 . . 0.9300 no
C12 C11 . . 1.390(9) no
C10 C9 . . 1.372(10) no
C10 C11 . . 1.381(10) no
C10 H10 . . 0.9300 no
C5 C4 . . 1.41(1) no
C5 H5 . . 0.9300 no
C32 C33 . . 1.352(10) no
C32 H32 . . 0.9300 no
C36 C35 . . 1.375(11) no
C37 C38 . . 1.333(11) no
C2 C3 . . 1.363(11) no
C2 H2 . . 0.9300 no
C11 H11 . . 0.9300 no
C41 C40 . . 1.385(11) no
C41 H41 . . 0.9300 no
C9 H9 . . 0.9300 no
C35 C34 . . 1.402(12) no
C35 H35 . . 0.9300 no
C40 C39 . . 1.376(12) no
C40 H40 . . 0.9300 no
C33 C34 . . 1.358(11) no
C33 H33 . . 0.9300 no
C3 C4 . . 1.356(11) no
C3 H3 . . 0.9300 no
C38 C39 . . 1.363(13) no
C38 H38 . . 0.9300 no
C4 H4 . . 0.9300 no
C34 H34 . . 0.9300 no
C39 H39 . . 0.9300 no

loop_
_geom_torsion_atom_site_label_1
_geom_torsion_atom_site_label_2
_geom_torsion_atom_site_label_3
_geom_torsion_atom_site_label_4
_geom_torsion_site_symmetry_1
_geom_torsion_site_symmetry_2
_geom_torsion_site_symmetry_3
_geom_torsion_site_symmetry_4
_geom_torsion
_geom_torsion_publ_flag
C16 N2 C21 N3 . . . . 178.1(5) no
B1 N2 C21 N3 . . . . 1.1(9) no
C16 N2 C21 C20 . . . . 1.3(9) no
B1 N2 C21 C20 . . . . -175.6(6) no
C22 N3 C21 N2 . . . . 2.3(9) no
C22 N3 C21 C20 . . . . 179.1(5) no
C21 N2 C16 C15 . . . . 178.8(5) no
B1 N2 C16 C15 . . . . -4.1(8) no
C21 N2 C16 C17 . . . . -4.4(8) no
B1 N2 C16 C17 . . . . 172.7(5) no
C21 N3 C22 N4 . . . . -1.8(9) no
C21 N3 C22 C23 . . . . 176.2(6) no
C26 N4 C22 N3 . . . . 177.4(6) no
B1 N4 C22 N3 . . . . -2.0(9) no
C26 N4 C22 C23 . . . . -0.5(8) no
B1 N4 C22 C23 . . . . -179.9(6) no
C18 C13 N1 C6 . . . . 91.0(7) no
C14 C13 N1 C6 . . . . -88.5(7) no
C18 C13 N1 C7 . . . . -108.9(7) no
C14 C13 N1 C7 . . . . 71.6(8) no
N3 C22 C23 C24 . . . . -177.3(6) no
N4 C22 C23 C24 . . . . 0.7(10) no
N2 C16 C17 C19 . . . . 4.1(8) no
C15 C16 C17 C19 . . . . -179.0(6) no
N2 C16 C17 C18 . . . . 179.8(5) no
C15 C16 C17 C18 . . . . -3.3(9) no
N2 C16 C15 C14 . . . . 178.7(6) no
C17 C16 C15 C14 . . . . 1.9(9) no
C6 N1 C7 C8 . . . . 161.7(6) no
C13 N1 C7 C8 . . . . 2.6(8) no
C6 N1 C7 C12 . . . . -20.7(9) no
C13 N1 C7 C12 . . . . -179.8(6) no
C14 C13 C18 C17 . . . . -1.6(10) no
N1 C13 C18 C17 . . . . 178.9(5) no
C19 C17 C18 C13 . . . . 178.7(6) no
C16 C17 C18 C13 . . . . 3.1(9) no
C18 C17 C19 C20 . . . . -176.3(6) no
C16 C17 C19 C20 . . . . -0.7(9) no
C29 C28 C27 C26 . . . . 1.0(11) no
C25 C30 C29 C28 . . . . -0.2(11) no
C25 C30 C29 N5 . . . . 178.9(6) no
C27 C28 C29 C30 . . . . 1.0(11) no
C27 C28 C29 N5 . . . . -178.1(6) no
C31 N5 C29 C30 . . . . -105.9(8) no
C42 N5 C29 C30 . . . . 94.0(8) no
C31 N5 C29 C28 . . . . 73.1(8) no
C42 N5 C29 C28 . . . . -86.9(8) no
C28 C27 C26 N4 . . . . 179.7(6) no
C28 C27 C26 C25 . . . . -3.8(10) no
C22 N4 C26 C27 . . . . 177.2(6) no
B1 N4 C26 C27 . . . . -3.4(9) no
C22 N4 C26 C25 . . . . 0.7(8) no
B1 N4 C26 C25 . . . . -180.0(6) no
C42 N5 C31 C36 . . . . -23.6(9) no
C29 N5 C31 C36 . . . . 177.7(6) no
C42 N5 C31 C32 . . . . 158.9(6) no
C29 N5 C31 C32 . . . . 0.2(9) no
C17 C19 C20 C21 . . . . -2.3(10) no
N2 C21 C20 C19 . . . . 2.1(10) no
N3 C21 C20 C19 . . . . -174.9(6) no
C22 C23 C24 C25 . . . . -1.1(11) no
C29 C30 C25 C26 . . . . -2.6(10) no
C29 C30 C25 C24 . . . . 179.6(7) no
C27 C26 C25 C30 . . . . 4.5(9) no
N4 C26 C25 C30 . . . . -178.9(5) no
C27 C26 C25 C24 . . . . -177.5(6) no
N4 C26 C25 C24 . . . . -0.9(9) no
C23 C24 C25 C30 . . . . 179.0(7) no
C23 C24 C25 C26 . . . . 1.1(10) no
C12 S1 C1 C2 . . . . 157.5(6) no
C12 S1 C1 C6 . . . . -31.8(6) no
C31 N5 C42 C37 . . . . 25.3(10) no
C29 N5 C42 C37 . . . . -175.5(6) no
C31 N5 C42 C41 . . . . -157.5(6) no
C29 N5 C42 C41 . . . . 1.7(9) no
N1 C7 C8 C9 . . . . -178.5(6) no
C12 C7 C8 C9 . . . . 4.0(9) no
C7 N1 C6 C5 . . . . -157.0(6) no
C13 N1 C6 C5 . . . . 2.1(9) no
C7 N1 C6 C1 . . . . 23.3(9) no
C13 N1 C6 C1 . . . . -177.6(6) no
C2 C1 C6 C5 . . . . -1.8(11) no
S1 C1 C6 C5 . . . . -172.3(5) no
C2 C1 C6 N1 . . . . 177.9(7) no
S1 C1 C6 N1 . . . . 7.4(9) no
C16 C15 C14 C13 . . . . -0.3(10) no
C18 C13 C14 C15 . . . . 0.1(10) no
N1 C13 C14 C15 . . . . 179.7(6) no
C8 C7 C12 C11 . . . . -4.5(9) no
N1 C7 C12 C11 . . . . 177.9(6) no
C8 C7 C12 S1 . . . . 164.7(5) no
N1 C7 C12 S1 . . . . -12.9(8) no
C1 S1 C12 C11 . . . . -156.0(6) no
C1 S1 C12 C7 . . . . 34.9(6) no
C22 N4 B1 F2 . . . . -115.2(6) no
C26 N4 B1 F2 . . . . 65.4(7) no
C22 N4 B1 F1 . . . . 123.1(6) no
C26 N4 B1 F1 . . . . -56.3(7) no
C22 N4 B1 N2 . . . . 4.6(8) no
C26 N4 B1 N2 . . . . -174.8(5) no
C21 N2 B1 F2 . . . . 116.2(6) no
C16 N2 B1 F2 . . . . -60.8(7) no
C21 N2 B1 F1 . . . . -122.6(6) no
C16 N2 B1 F1 . . . . 60.4(6) no
C21 N2 B1 N4 . . . . -4.2(8) no
C16 N2 B1 N4 . . . . 178.8(5) no
N1 C6 C5 C4 . . . . -177.5(6) no
C1 C6 C5 C4 . . . . 2.2(10) no
C36 C31 C32 C33 . . . . 1.(1) no
N5 C31 C32 C33 . . . . 178.6(7) no
N5 C31 C36 C35 . . . . 178.4(6) no
C32 C31 C36 C35 . . . . -4.(1) no
N5 C31 C36 S2 . . . . -9.6(9) no
C32 C31 C36 S2 . . . . 168.0(5) no
C37 S2 C36 C31 . . . . 32.4(7) no
C37 S2 C36 C35 . . . . -155.4(6) no
N5 C42 C37 C38 . . . . -179.5(8) no
C41 C42 C37 C38 . . . . 3.2(12) no
N5 C42 C37 S2 . . . . 6.4(10) no
C41 C42 C37 S2 . . . . -170.9(6) no
C36 S2 C37 C38 . . . . 155.4(8) no
C36 S2 C37 C42 . . . . -30.4(8) no
C6 C1 C2 C3 . . . . 0.0(13) no
S1 C1 C2 C3 . . . . 170.4(7) no
C9 C10 C11 C12 . . . . 3.1(11) no
C7 C12 C11 C10 . . . . 1.(1) no
S1 C12 C11 C10 . . . . -168.4(6) no
N5 C42 C41 C40 . . . . -178.7(7) no
C37 C42 C41 C40 . . . . -1.4(11) no
C11 C10 C9 C8 . . . . -3.7(11) no
C7 C8 C9 C10 . . . . 0.1(10) no
C31 C36 C35 C34 . . . . 3.5(12) no
S2 C36 C35 C34 . . . . -168.8(6) no
C42 C41 C40 C39 . . . . -0.8(13) no
C31 C32 C33 C34 . . . . 2.7(13) no
C1 C2 C3 C4 . . . . 1.4(15) no
C42 C37 C38 C39 . . . . -2.9(16) no
S2 C37 C38 C39 . . . . 171.3(9) no
C2 C3 C4 C5 . . . . -0.9(15) no
C6 C5 C4 C3 . . . . -0.9(13) no
C32 C33 C34 C35 . . . . -3.3(13) no
C36 C35 C34 C33 . . . . 0.1(12) no
C37 C38 C39 C40 . . . . 0.6(19) no
C41 C40 C39 C38 . . . . 1.3(17) no
